data_4061554
_journal_name_full Organometallics
_journal_paper_doi 10.1021/om050333a
_journal_year 2005
_chemical_formula_sum 'C64.5 H42 Cl3 Fe6 O18 P3 S3'
_chemical_formula_weight 1735.52
_space_group_IT_number 167
_symmetry_cell_setting rhombohedral
_symmetry_space_group_name_Hall '-R 3 2"c'
_symmetry_space_group_name_H-M 'R -3 c :H'
_cell_angle_alpha 90.00
_cell_angle_beta 90.00
_cell_angle_gamma 120.00
_cell_formula_units_Z 12
_cell_length_a 28.598(5)
_cell_length_b 28.598(5)
_cell_length_c 32.224(10)
_cell_measurement_temperature 293(2)
_cell_volume 22823(9)
_diffrn_ambient_temperature 293(2)
_exptl_crystal_density_diffrn 1.515
_cod_depositor_comments
;
The following automatic conversions were performed:
'_symmetry_cell_setting' value 'Rhombohedral' changed to 'rhombohedral'
according to '/home/saulius/struct/CIF-dictionaries/cif_core.dic'
dictionary named 'cif_core.dic' version 2.4.1 from 2010-06-29.

Automatic conversion script
Id: cif_fix_enum 1527 2010-12-29 10:47:43Z saulius 
;
_cod_original_sg_symbol_H-M 'R -3 c'
_cod_original_formula_sum 'C64.50 H42 Cl3 Fe6 O18 P3 S3'
_cod_database_code 4061554

loop_
_symmetry_equiv_pos_as_xyz
'x, y, z'
'-y, x-y, z'
'-x+y, -x, z'
'y, x, -z+1/2'
'x-y, -y, -z+1/2'
'-x, -x+y, -z+1/2'
'x+2/3, y+1/3, z+1/3'
'-y+2/3, x-y+1/3, z+1/3'
'-x+y+2/3, -x+1/3, z+1/3'
'y+2/3, x+1/3, -z+5/6'
'x-y+2/3, -y+1/3, -z+5/6'
'-x+2/3, -x+y+1/3, -z+5/6'
'x+1/3, y+2/3, z+2/3'
'-y+1/3, x-y+2/3, z+2/3'
'-x+y+1/3, -x+2/3, z+2/3'
'y+1/3, x+2/3, -z+7/6'
'x-y+1/3, -y+2/3, -z+7/6'
'-x+1/3, -x+y+2/3, -z+7/6'
'-x, -y, -z'
'y, -x+y, -z'
'x-y, x, -z'
'-y, -x, z-1/2'
'-x+y, y, z-1/2'
'x, x-y, z-1/2'
'-x+2/3, -y+1/3, -z+1/3'
'y+2/3, -x+y+1/3, -z+1/3'
'x-y+2/3, x+1/3, -z+1/3'
'-y+2/3, -x+1/3, z-1/6'
'-x+y+2/3, y+1/3, z-1/6'
'x+2/3, x-y+1/3, z-1/6'
'-x+1/3, -y+2/3, -z+2/3'
'y+1/3, -x+y+2/3, -z+2/3'
'x-y+1/3, x+2/3, -z+2/3'
'-y+1/3, -x+2/3, z+1/6'
'-x+y+1/3, y+2/3, z+1/6'
'x+1/3, x-y+2/3, z+1/6'

loop_
_atom_site_label
_atom_site_type_symbol
_atom_site_fract_x
_atom_site_fract_y
_atom_site_fract_z
_atom_site_U_iso_or_equiv
_atom_site_adp_type
_atom_site_occupancy
_atom_site_symmetry_multiplicity
_atom_site_calc_flag
_atom_site_refinement_flags
_atom_site_disorder_assembly
_atom_site_disorder_group
Fe1 Fe 0.15992(7) 0.05809(7) 0.07697(6) 0.0612(7) Uani 1 1 d . . .
Fe2 Fe 0.23720(7) 0.09221(7) 0.12985(6) 0.0628(7) Uani 1 1 d . . .
P1 P 0.21562(12) 0.02547(12) 0.08477(11) 0.0498(9) Uani 1 1 d . . .
S1 S 0.14979(12) 0.03324(12) 0.14457(11) 0.0584(10) Uani 1 1 d . . .
C1 C 0.1928(7) 0.0895(7) 0.0318(6) 0.094(6) Uani 1 1 d . . .
O1 O 0.2131(6) 0.1106(5) 0.0005(4) 0.129(5) Uani 1 1 d . . .
C2 C 0.0999(6) 0.0067(6) 0.0555(5) 0.083(5) Uani 1 1 d . . .
O2 O 0.0596(5) -0.0254(5) 0.0416(4) 0.113(4) Uani 1 1 d . . .
C3 C 0.1433(6) 0.1096(6) 0.0861(5) 0.087(5) Uani 1 1 d . . .
O3 O 0.1364(6) 0.1449(5) 0.0917(5) 0.159(6) Uani 1 1 d . . .
C4 C 0.2882(7) 0.1370(6) 0.0976(6) 0.100(6) Uani 1 1 d . . .
O4 O 0.3217(5) 0.1694(5) 0.0769(5) 0.153(6) Uani 1 1 d . . .
C5 C 0.2751(6) 0.0780(6) 0.1661(5) 0.078(5) Uani 1 1 d . . .
O5 O 0.3003(5) 0.0675(5) 0.1880(4) 0.128(5) Uani 1 1 d . . .
C6 C 0.2370(5) 0.1467(7) 0.1577(7) 0.106(6) Uani 1 1 d . . .
O6 O 0.2374(5) 0.1833(5) 0.1736(6) 0.190(8) Uani 1 1 d . . .
C7 C 0.2627(5) 0.0315(5) 0.0443(5) 0.059(4) Uani 1 1 d . . .
C8 C 0.3170(6) 0.0523(6) 0.0523(5) 0.082(5) Uani 1 1 d . . .
H8 H 0.3308 0.0642 0.0788 0.099 Uiso 1 1 calc R . .
C9 C 0.3511(7) 0.0552(7) 0.0198(8) 0.114(8) Uani 1 1 d . . .
H9 H 0.3877 0.0705 0.0256 0.136 Uiso 1 1 calc R . .
C10 C 0.3343(13) 0.0373(10) -0.0191(10) 0.153(12) Uani 1 1 d . . .
H10 H 0.3581 0.0388 -0.0394 0.183 Uiso 1 1 calc R . .
C11 C 0.2795(10) 0.0166(7) -0.0275(6) 0.112(7) Uani 1 1 d . . .
H11 H 0.2660 0.0045 -0.0540 0.134 Uiso 1 1 calc R . .
C12 C 0.2452(7) 0.0142(5) 0.0042(6) 0.082(5) Uani 1 1 d . . .
H12 H 0.2088 0.0004 -0.0018 0.098 Uiso 1 1 calc R . .
C13 C 0.1927(4) -0.0420(4) 0.1048(3) 0.040(3) Uani 1 1 d . . .
C14 C 0.1398(5) -0.0833(5) 0.1005(4) 0.067(4) Uani 1 1 d . . .
H14 H 0.1150 -0.0765 0.0870 0.081 Uiso 1 1 calc R . .
C15 C 0.1230(5) -0.1348(5) 0.1159(5) 0.093(5) Uani 1 1 d . . .
H15 H 0.0871 -0.1620 0.1132 0.111 Uiso 1 1 calc R . .
C16 C 0.1587(6) -0.1451(6) 0.1346(5) 0.092(5) Uani 1 1 d . . .
H16 H 0.1477 -0.1794 0.1449 0.110 Uiso 1 1 calc R . .
C17 C 0.2114(6) -0.1049(6) 0.1383(5) 0.084(5) Uani 1 1 d . . .
H17 H 0.2364 -0.1124 0.1507 0.101 Uiso 1 1 calc R . .
C18 C 0.2276(5) -0.0545(5) 0.1243(4) 0.069(4) Uani 1 1 d . . .
H18 H 0.2634 -0.0277 0.1280 0.083 Uiso 1 1 calc R . .
C19 C 0.1171(4) 0.0607(5) 0.1772(4) 0.072(4) Uani 1 1 d . . .
H19A H 0.1276 0.0611 0.2059 0.087 Uiso 1 1 calc R . .
H19B H 0.1294 0.0978 0.1690 0.087 Uiso 1 1 calc R . .
C20 C 0.0566(5) 0.0286(5) 0.1740(4) 0.053(3) Uani 1 1 d . . .
C21 C 0.0284(5) -0.0266(5) 0.1744(4) 0.055(3) Uani 1 1 d . . .
H21 H 0.0476 -0.0449 0.1750 0.065 Uiso 1 1 calc R . .
C22 C 0.2168(15) 0.0567(9) 0.2784(14) 0.30(4) Uani 0.50 1 d PDU . .
H22A H 0.2145 0.0468 0.3074 0.356 Uiso 0.50 1 calc PR . .
H22B H 0.2537 0.0698 0.2694 0.356 Uiso 0.50 1 calc PR . .
Cl1 Cl 0.1744(5) 0.0000 0.2500 0.291(9) Uani 1 2 d SDU . .
Cl2 Cl 0.2025(6) 0.1082(4) 0.2739(4) 0.291(12) Uani 0.50 1 d PDU . .

loop_
_atom_site_aniso_label
_atom_site_aniso_U_11
_atom_site_aniso_U_22
_atom_site_aniso_U_33
_atom_site_aniso_U_23
_atom_site_aniso_U_13
_atom_site_aniso_U_12
Fe1 0.0489(12) 0.0420(11) 0.0993(18) 0.0084(11) -0.0023(11) 0.0278(10)
Fe2 0.0360(11) 0.0407(11) 0.1031(18) -0.0090(10) 0.0051(11) 0.0126(9)
P1 0.0356(18) 0.0396(19) 0.074(3) 0.0023(17) 0.0031(17) 0.0185(16)
S1 0.0342(18) 0.046(2) 0.097(3) -0.0126(18) -0.0001(18) 0.0221(16)
C1 0.124(15) 0.082(12) 0.103(16) 0.030(11) -0.002(12) 0.071(12)
O1 0.165(13) 0.117(10) 0.125(12) 0.053(9) 0.019(9) 0.086(10)
C2 0.053(10) 0.047(9) 0.143(16) 0.020(9) -0.009(10) 0.021(8)
O2 0.090(9) 0.085(8) 0.154(11) -0.003(8) -0.040(8) 0.036(7)
C3 0.081(11) 0.076(12) 0.115(14) 0.011(10) 0.001(9) 0.048(10)
O3 0.176(13) 0.112(11) 0.255(16) -0.008(10) -0.019(11) 0.120(11)
C4 0.065(11) 0.061(11) 0.131(16) -0.016(10) 0.016(10) 0.000(9)
O4 0.117(10) 0.069(8) 0.198(15) -0.006(8) 0.064(10) -0.009(8)
C5 0.050(10) 0.063(10) 0.119(15) -0.036(9) -0.014(9) 0.026(8)
O5 0.107(10) 0.133(11) 0.152(12) -0.037(9) -0.054(8) 0.064(9)
C6 0.034(9) 0.072(12) 0.199(19) -0.019(12) 0.011(10) 0.017(9)
O6 0.105(10) 0.070(9) 0.36(2) -0.080(12) 0.070(12) 0.013(8)
C7 0.061(10) 0.039(8) 0.078(12) 0.001(7) 0.016(8) 0.026(7)
C8 0.069(11) 0.085(11) 0.107(14) 0.029(9) 0.015(10) 0.049(9)
C9 0.069(12) 0.089(15) 0.21(2) 0.075(15) 0.091(16) 0.060(12)
C10 0.18(3) 0.095(18) 0.19(3) 0.024(19) 0.09(3) 0.08(2)
C11 0.18(2) 0.097(15) 0.075(14) 0.018(11) 0.062(16) 0.079(16)
C12 0.097(12) 0.059(10) 0.079(13) -0.001(9) 0.016(11) 0.031(9)
C13 0.039(7) 0.040(7) 0.051(8) -0.003(6) -0.005(6) 0.027(6)
C14 0.029(7) 0.055(9) 0.113(13) 0.007(8) -0.015(7) 0.017(7)
C15 0.046(9) 0.044(9) 0.171(16) 0.046(9) 0.006(9) 0.010(7)
C16 0.051(10) 0.070(11) 0.164(16) 0.052(10) 0.020(10) 0.037(9)
C17 0.050(9) 0.070(11) 0.137(15) 0.032(10) -0.001(9) 0.033(9)
C18 0.040(8) 0.046(9) 0.114(12) 0.017(8) 0.000(8) 0.017(7)
C19 0.029(7) 0.043(8) 0.129(13) -0.024(8) -0.005(7) 0.007(6)
C20 0.047(8) 0.050(8) 0.072(10) 0.002(7) -0.005(7) 0.032(7)
C21 0.053(9) 0.032(7) 0.091(11) 0.001(7) 0.000(7) 0.031(7)
C22 0.13(4) 0.45(8) 0.22(6) 0.23(6) -0.03(4) 0.08(5)
Cl1 0.273(10) 0.52(3) 0.163(12) 0.086(14) 0.043(7) 0.259(15)
Cl2 0.130(12) 0.44(3) 0.117(12) 0.011(15) -0.031(9) 0.005(16)

loop_
_geom_bond_atom_site_label_1
_geom_bond_atom_site_label_2
_geom_bond_distance
_geom_bond_site_symmetry_2
_geom_bond_publ_flag
Fe1 C1 1.721(19) . ?
Fe1 C2 1.751(16) . ?
Fe1 C3 1.785(17) . ?
Fe1 P1 2.226(3) . ?
Fe1 S1 2.264(4) . ?
Fe1 Fe2 2.566(3) . ?
Fe2 C4 1.726(18) . ?
Fe2 C5 1.773(18) . ?
Fe2 C6 1.803(19) . ?
Fe2 P1 2.226(4) . ?
Fe2 S1 2.259(3) . ?
P1 C13 1.817(11) . ?
P1 C7 1.820(14) . ?
S1 C19 1.826(12) . ?
C1 O1 1.171(17) . ?
C2 O2 1.145(15) . ?
C3 O3 1.135(15) . ?
C4 O4 1.156(16) . ?
C5 O5 1.151(16) . ?
C6 O6 1.157(16) . ?
C7 C8 1.381(18) . ?
C7 C12 1.383(17) . ?
C8 C9 1.40(2) . ?
C8 H8 0.9300 . ?
C9 C10 1.35(3) . ?
C9 H9 0.9300 . ?
C10 C11 1.40(3) . ?
C10 H10 0.9300 . ?
C11 C12 1.39(2) . ?
C11 H11 0.9300 . ?
C12 H12 0.9300 . ?
C13 C18 1.370(15) . ?
C13 C14 1.386(14) . ?
C14 C15 1.393(16) . ?
C14 H14 0.9300 . ?
C15 C16 1.338(17) . ?
C15 H15 0.9300 . ?
C16 C17 1.371(18) . ?
C16 H16 0.9300 . ?
C17 C18 1.352(16) . ?
C17 H17 0.9300 . ?
C18 H18 0.9300 . ?
C19 C20 1.501(14) . ?
C19 H19A 0.9700 . ?
C19 H19B 0.9700 . ?
C20 C21 1.366(14) . ?
C20 C21 1.400(14) 2 ?
C21 C20 1.400(14) 3 ?
C21 H21 0.9300 . ?
C22 Cl2 1.718(10) . ?
C22 Cl1 1.723(10) . ?
C22 H22A 0.9700 . ?
C22 H22B 0.9700 . ?
Cl1 C22 1.723(10) 5 ?
